data_4066833
loop_
_publ_author_name
'Qiu, Zaozao'
'Deng, Liang'
'Chan, Hoi-Shan'
'Xie, Zuowei'

_publ_section_title
;
 Synthesis and Structural Characterization of Group 10
 Metal&#x2212;Carboryne Complexes
;
_journal_issue 20
_journal_name_full Organometallics
_journal_page_first 4541
_journal_paper_doi 10.1021/om100669x
_journal_volume 29
_journal_year 2010
_chemical_formula_sum 'C14 H32 B10 Ni P2'
_chemical_formula_weight 429.15
_chemical_name_systematic
; 
 ? 
;
_space_group_IT_number 4
_symmetry_cell_setting monoclinic
_symmetry_space_group_name_Hall 'P 2yb'
_symmetry_space_group_name_H-M 'P 1 21 1'
_atom_sites_solution_hydrogens geom
_atom_sites_solution_primary direct
_atom_sites_solution_secondary difmap
_audit_creation_method SHELXL-97
_cell_angle_alpha 90.00
_cell_angle_beta 104.205(2)
_cell_angle_gamma 90.00
_cell_formula_units_Z 4
_cell_length_a 8.9372(8)
_cell_length_b 15.8861(14)
_cell_length_c 17.5452(15)
_cell_measurement_reflns_used 1166
_cell_measurement_temperature 296(2)
_cell_measurement_theta_max 15
_cell_measurement_theta_min 15
_cell_volume 2414.9(4)
_computing_cell_refinement 'BRUKER KAPPA APEXII DUO DIFFRACTOMETER'
_computing_data_collection 'BRUKER KAPPA APEXII DUO DIFFRACTOMETER'
_computing_data_reduction 'BRUKER KAPPA APEXII DUO DIFFRACTOMETER'
_computing_molecular_graphics 'SIEMENS SHELXTL'
_computing_publication_material 'SIEMENS SHELXTL'
_computing_structure_refinement 'SHELXL-97 (Sheldrick, 2008)'
_computing_structure_solution 'SHELXS-97 (Sheldrick, 2008)'
_diffrn_ambient_temperature 296(2)
_diffrn_measured_fraction_theta_full 1.000
_diffrn_measured_fraction_theta_max 1.000
_diffrn_measurement_device_type 'BRUKER KAPPA APEXII DUO DIFFRACTOMETER'
_diffrn_measurement_method 'PHI & OMEGA SCAN'
_diffrn_radiation_monochromator graphite
_diffrn_radiation_source 'fine-focus sealed tube'
_diffrn_radiation_type MoK\a
_diffrn_radiation_wavelength 0.71073
_diffrn_reflns_av_R_equivalents 0.0374
_diffrn_reflns_av_sigmaI/netI 0.0438
_diffrn_reflns_limit_h_max 10
_diffrn_reflns_limit_h_min -10
_diffrn_reflns_limit_k_max 19
_diffrn_reflns_limit_k_min -19
_diffrn_reflns_limit_l_max 19
_diffrn_reflns_limit_l_min -21
_diffrn_reflns_number 25143
_diffrn_reflns_theta_full 25.25
_diffrn_reflns_theta_max 25.25
_diffrn_reflns_theta_min 1.75
_exptl_absorpt_coefficient_mu 0.934
_exptl_absorpt_correction_T_max 0.7456
_exptl_absorpt_correction_T_min 0.6427
_exptl_absorpt_correction_type multi-scan
_exptl_crystal_colour yellow
_exptl_crystal_density_diffrn 1.180
_exptl_crystal_density_method 'not measured'
_exptl_crystal_description block
_exptl_crystal_F_000 896
_exptl_crystal_size_max 0.40
_exptl_crystal_size_mid 0.30
_exptl_crystal_size_min 0.20
_refine_diff_density_max 0.522
_refine_diff_density_min -0.349
_refine_diff_density_rms 0.047
_refine_ls_abs_structure_details 'Flack H D (1983), Acta Cryst. A39, 876-881'
_refine_ls_abs_structure_Flack 0.007(10)
_refine_ls_extinction_method none
_refine_ls_goodness_of_fit_ref 1.018
_refine_ls_hydrogen_treatment riding
_refine_ls_matrix_type full
_refine_ls_number_parameters 487
_refine_ls_number_reflns 8695
_refine_ls_number_restraints 13
_refine_ls_restrained_S_all 1.081
_refine_ls_R_factor_all 0.0401
_refine_ls_R_factor_gt 0.0327
_refine_ls_shift/su_max 0.001
_refine_ls_shift/su_mean 0.000
_refine_ls_structure_factor_coef Fsqd
_refine_ls_weighting_details 'calc w=1/[\s^2^(Fo^2^)+(0.0554P)^2^+0.0000P] where P=(Fo^2^+2Fc^2^)/3'
_refine_ls_weighting_scheme calc
_refine_ls_wR_factor_gt 0.0841
_refine_ls_wR_factor_ref 0.0890
_reflns_number_gt 7755
_reflns_number_total 8695
_reflns_threshold_expression >2sigma(I)
_cod_data_source_file om100669x_si_001.cif
_cod_data_source_block 9
_cod_depositor_comments
;
The following automatic conversions were performed:

'_symmetry_cell_setting' value 'Monoclinic' changed to 'monoclinic'
according to /home/saulius/struct/CIF-dictionaries/cif_core.dic
dictionary named 'cif_core.dic' version 2.4.1 from 2010-06-29.

Automatic conversion script
Id: cif_fix_values 1715 2011-07-08 13:25:40Z adriana 
;
_cod_original_sg_symbol_H-M P2(1)
_cod_database_code 4066833

loop_
_symmetry_equiv_pos_as_xyz
'x, y, z'
'-x, y+1/2, -z'

loop_
_atom_site_label
_atom_site_type_symbol
_atom_site_fract_x
_atom_site_fract_y
_atom_site_fract_z
_atom_site_U_iso_or_equiv
_atom_site_adp_type
_atom_site_occupancy
_atom_site_symmetry_multiplicity
_atom_site_calc_flag
_atom_site_refinement_flags
Ni1' Ni 0.95040(4) -0.01816(2) -0.09565(2) 0.04115(11) Uani 1 1 d .
Ni1 Ni 0.75987(4) 0.01751(2) 0.38326(2) 0.04133(11) Uani 1 1 d .
P1' P 1.03421(12) 0.08949(6) -0.14845(6) 0.0561(2) Uani 1 1 d .
P2' P 1.11298(10) -0.04250(6) 0.01561(6) 0.0525(2) Uani 1 1 d .
P1 P 0.68515(12) 0.09485(6) 0.46867(6) 0.0600(3) Uani 1 1 d .
P2 P 0.92105(11) 0.09649(6) 0.34150(6) 0.0536(2) Uani 1 1 d .
C1' C 0.8240(4) -0.11784(19) -0.10647(18) 0.0413(7) Uani 1 1 d .
C2' C 0.7837(4) -0.0572(2) -0.17977(18) 0.0426(7) Uani 1 1 d .
C11' C 0.6413(3) 0.0140(2) -0.06537(18) 0.0447(7) Uani 1 1 d .
C12' C 0.6548(5) 0.0039(3) 0.0148(2) 0.0652(10) Uani 1 1 d .
H12A H 0.6716 -0.0497 0.0365 0.078 Uiso 1 1 calc R
C13' C 0.6438(6) 0.0712(3) 0.0630(3) 0.0837(14) Uani 1 1 d .
H13A H 0.6521 0.0628 0.1164 0.100 Uiso 1 1 calc R
C14' C 0.6203(6) 0.1516(3) 0.0311(3) 0.0793(13) Uani 1 1 d .
H14A H 0.6170 0.1976 0.0634 0.095 Uiso 1 1 calc R
C15' C 0.6025(6) 0.1626(3) -0.0465(3) 0.0827(13) Uani 1 1 d .
H15A H 0.5839 0.2164 -0.0676 0.099 Uiso 1 1 calc R
C16' C 0.6112(5) 0.0955(2) -0.0956(2) 0.0633(10) Uani 1 1 d .
H16A H 0.5969 0.1047 -0.1493 0.076 Uiso 1 1 calc R
C17' C 1.1490(9) 0.0555(4) -0.2123(4) 0.143(3) Uani 1 1 d .
H17A H 1.1854 0.1037 -0.2355 0.214 Uiso 1 1 calc R
H17B H 1.0879 0.0207 -0.2530 0.214 Uiso 1 1 calc R
H17C H 1.2355 0.0238 -0.1829 0.214 Uiso 1 1 calc R
C18' C 0.8874(8) 0.1537(5) -0.2097(6) 0.194(5) Uani 1 1 d .
H18A H 0.9348 0.1996 -0.2306 0.291 Uiso 1 1 calc R
H18B H 0.8207 0.1756 -0.1791 0.291 Uiso 1 1 calc R
H18C H 0.8281 0.1204 -0.2521 0.291 Uiso 1 1 calc R
C19' C 1.1531(9) 0.1703(4) -0.0913(4) 0.132(3) Uani 1 1 d .
H19A H 1.1776 0.2119 -0.1259 0.198 Uiso 1 1 calc R
H19B H 1.2467 0.1455 -0.0607 0.198 Uiso 1 1 calc R
H19C H 1.0982 0.1962 -0.0568 0.198 Uiso 1 1 calc R
C20' C 1.2648(7) -0.1081(5) 0.0034(3) 0.129(3) Uani 1 1 d .
H20A H 1.3351 -0.1179 0.0535 0.193 Uiso 1 1 calc R
H20B H 1.3186 -0.0813 -0.0311 0.193 Uiso 1 1 calc R
H20C H 1.2233 -0.1609 -0.0189 0.193 Uiso 1 1 calc R
C21' C 1.2130(10) 0.0400(4) 0.0786(4) 0.161(4) Uani 1 1 d .
H21A H 1.2801 0.0155 0.1245 0.241 Uiso 1 1 calc R
H21B H 1.1393 0.0758 0.0942 0.241 Uiso 1 1 calc R
H21C H 1.2730 0.0725 0.0508 0.241 Uiso 1 1 calc R
C22' C 1.0345(6) -0.1042(5) 0.0837(3) 0.125(3) Uani 1 1 d .
H22A H 1.1127 -0.1125 0.1315 0.187 Uiso 1 1 calc R
H22B H 1.0009 -0.1579 0.0606 0.187 Uiso 1 1 calc R
H22C H 0.9485 -0.0750 0.0950 0.187 Uiso 1 1 calc R
C1 C 0.6326(3) -0.08035(19) 0.37903(19) 0.0421(7) Uani 1 1 d .
C2 C 0.7371(4) -0.0825(2) 0.31934(18) 0.0431(7) Uani 1 1 d .
C11 C 0.9339(4) -0.12523(19) 0.4686(2) 0.0478(8) Uani 1 1 d .
C12 C 0.9238(5) -0.1216(3) 0.5467(2) 0.0702(11) Uani 1 1 d .
H12B H 0.8304 -0.1335 0.5588 0.084 Uiso 1 1 calc R
C13 C 1.0504(6) -0.1006(4) 0.6062(3) 0.0932(16) Uani 1 1 d .
H13B H 1.0411 -0.0981 0.6578 0.112 Uiso 1 1 calc R
C14 C 1.1889(6) -0.0834(3) 0.5902(3) 0.0977(18) Uani 1 1 d .
H14B H 1.2726 -0.0671 0.6305 0.117 Uiso 1 1 calc R
C15 C 1.2045(5) -0.0900(4) 0.5160(4) 0.1027(18) Uani 1 1 d .
H15B H 1.3004 -0.0811 0.5055 0.123 Uiso 1 1 calc R
C16 C 1.0773(5) -0.1101(3) 0.4546(3) 0.0729(11) Uani 1 1 d .
H16B H 1.0892 -0.1134 0.4035 0.088 Uiso 1 1 calc R
C17 C 0.7988(13) 0.1671(8) 0.5261(7) 0.260(5) Uani 1 1 d U
H17D H 0.7448 0.1910 0.5620 0.390 Uiso 1 1 calc R
H17E H 0.8242 0.2109 0.4937 0.390 Uiso 1 1 calc R
H17F H 0.8918 0.1406 0.5552 0.390 Uiso 1 1 calc R
C18 C 0.5418(13) 0.1657(7) 0.4264(6) 0.241(5) Uani 1 1 d U
H18D H 0.5138 0.1983 0.4668 0.361 Uiso 1 1 calc R
H18E H 0.4531 0.1357 0.3970 0.361 Uiso 1 1 calc R
H18F H 0.5791 0.2026 0.3918 0.361 Uiso 1 1 calc R
C19 C 0.6001(11) 0.0414(4) 0.5353(4) 0.162(4) Uani 1 1 d .
H19D H 0.5713 0.0812 0.5703 0.244 Uiso 1 1 calc R
H19E H 0.6726 0.0018 0.5651 0.244 Uiso 1 1 calc R
H19F H 0.5099 0.0119 0.5067 0.244 Uiso 1 1 calc R
C20 C 1.0157(6) 0.0437(3) 0.2740(3) 0.0921(16) Uani 1 1 d .
H20D H 1.0851 0.0821 0.2580 0.138 Uiso 1 1 calc R
H20E H 0.9394 0.0250 0.2285 0.138 Uiso 1 1 calc R
H20F H 1.0726 -0.0039 0.2997 0.138 Uiso 1 1 calc R
C21 C 0.8343(6) 0.1870(3) 0.2834(3) 0.0902(15) Uani 1 1 d .
H21D H 0.9131 0.2185 0.2674 0.135 Uiso 1 1 calc R
H21E H 0.7851 0.2222 0.3145 0.135 Uiso 1 1 calc R
H21F H 0.7591 0.1680 0.2377 0.135 Uiso 1 1 calc R
C22 C 1.0803(6) 0.1406(4) 0.4141(3) 0.0916(16) Uani 1 1 d .
H22D H 1.1427 0.1742 0.3885 0.137 Uiso 1 1 calc R
H22E H 1.1417 0.0959 0.4428 0.137 Uiso 1 1 calc R
H22F H 1.0413 0.1752 0.4498 0.137 Uiso 1 1 calc R
B3' B 0.6539(4) -0.0623(2) -0.1204(2) 0.0424(8) Uani 1 1 d .
B4' B 0.6685(5) -0.1696(3) -0.0904(3) 0.0536(10) Uani 1 1 d .
H4' H 0.6516 -0.1879 -0.0326 0.064 Uiso 1 1 calc R
B5' B 0.8095(5) -0.2205(2) -0.1323(3) 0.0582(10) Uani 1 1 d .
H5' H 0.8825 -0.2716 -0.1010 0.070 Uiso 1 1 calc R
B6' B 0.8845(5) -0.1463(3) -0.1885(2) 0.0538(10) Uani 1 1 d .
H6' H 1.0044 -0.1486 -0.1941 0.065 Uiso 1 1 calc R
B7' B 0.5914(5) -0.0599(3) -0.2252(2) 0.0539(9) Uani 1 1 d .
H7' H 0.5233 -0.0066 -0.2554 0.065 Uiso 1 1 calc R
B8' B 0.5140(5) -0.1367(3) -0.1697(3) 0.0602(11) Uani 1 1 d .
H8' H 0.3939 -0.1347 -0.1645 0.072 Uiso 1 1 calc R
B9' B 0.6091(5) -0.2340(3) -0.1766(3) 0.0677(12) Uani 1 1 d .
H9' H 0.5502 -0.2946 -0.1752 0.081 Uiso 1 1 calc R
B10' B 0.7420(6) -0.2188(3) -0.2362(3) 0.0676(12) Uani 1 1 d .
H10' H 0.7687 -0.2696 -0.2733 0.081 Uiso 1 1 calc R
B11' B 0.7294(6) -0.1111(3) -0.2657(2) 0.0623(11) Uani 1 1 d .
H11' H 0.7487 -0.0903 -0.3223 0.075 Uiso 1 1 calc R
B12' B 0.5630(6) -0.1654(3) -0.2591(3) 0.0669(12) Uani 1 1 d .
H12' H 0.4732 -0.1815 -0.3122 0.080 Uiso 1 1 calc R
B3 B 0.7889(4) -0.1474(2) 0.4008(2) 0.0425(8) Uani 1 1 d .
B4 B 0.6078(5) -0.1767(3) 0.4147(3) 0.0589(11) Uani 1 1 d .
H4 H 0.5945 -0.1893 0.4744 0.071 Uiso 1 1 calc R
B5 B 0.4577(5) -0.1269(3) 0.3419(3) 0.0676(12) Uani 1 1 d .
H5 H 0.3482 -0.1075 0.3546 0.081 Uiso 1 1 calc R
B6 B 0.5441(5) -0.0653(3) 0.2820(3) 0.0609(11) Uani 1 1 d .
H6 H 0.4915 -0.0062 0.2556 0.073 Uiso 1 1 calc R
B7 B 0.7977(5) -0.1820(3) 0.3054(3) 0.0592(11) Uani 1 1 d .
H7 H 0.9089 -0.1982 0.2928 0.071 Uiso 1 1 calc R
B8 B 0.7071(6) -0.2457(3) 0.3654(3) 0.0698(13) Uani 1 1 d .
H8 H 0.7575 -0.3052 0.3918 0.084 Uiso 1 1 calc R
B9 B 0.5044(6) -0.2337(3) 0.3301(3) 0.0736(14) Uani 1 1 d .
H9 H 0.4239 -0.2848 0.3344 0.088 Uiso 1 1 calc R
B10 B 0.4681(6) -0.1658(3) 0.2486(3) 0.0714(13) Uani 1 1 d .
H10 H 0.3652 -0.1737 0.1997 0.086 Uiso 1 1 calc R
B11 B 0.6497(6) -0.1314(3) 0.2334(3) 0.0656(12) Uani 1 1 d .
H11 H 0.6663 -0.1150 0.1751 0.079 Uiso 1 1 calc R
B12 B 0.6245(7) -0.2364(3) 0.2630(3) 0.0757(14) Uani 1 1 d .
H12 H 0.6235 -0.2898 0.2230 0.091 Uiso 1 1 calc R

loop_
_atom_site_aniso_label
_atom_site_aniso_U_11
_atom_site_aniso_U_22
_atom_site_aniso_U_33
_atom_site_aniso_U_23
_atom_site_aniso_U_13
_atom_site_aniso_U_12
Ni1' 0.0398(2) 0.03951(19) 0.0422(2) 0.00323(16) 0.00621(15) 0.00030(16)
Ni1 0.0435(2) 0.03576(18) 0.0451(2) -0.00096(17) 0.01152(17) -0.00077(17)
P1' 0.0593(5) 0.0491(5) 0.0616(6) 0.0052(4) 0.0180(5) -0.0087(4)
P2' 0.0466(5) 0.0521(5) 0.0519(5) 0.0001(4) -0.0013(4) 0.0049(4)
P1 0.0700(6) 0.0439(4) 0.0749(7) -0.0070(5) 0.0347(5) 0.0042(4)
P2 0.0588(5) 0.0508(5) 0.0531(6) 0.0030(4) 0.0175(4) -0.0096(4)
C1' 0.0432(17) 0.0380(15) 0.0410(18) 0.0029(12) 0.0072(14) 0.0056(13)
C2' 0.0473(17) 0.0424(16) 0.0378(17) 0.0000(13) 0.0102(14) 0.0052(14)
C11' 0.0364(14) 0.0517(16) 0.0461(18) -0.0046(15) 0.0102(13) 0.0015(14)
C12' 0.083(3) 0.060(2) 0.053(2) -0.0028(17) 0.0190(19) 0.0095(19)
C13' 0.104(4) 0.099(4) 0.051(3) -0.020(2) 0.024(2) 0.003(3)
C14' 0.094(3) 0.067(3) 0.079(3) -0.025(2) 0.024(3) 0.007(2)
C15' 0.097(3) 0.052(2) 0.096(4) -0.016(2) 0.017(3) 0.004(2)
C16' 0.076(3) 0.051(2) 0.061(2) -0.0041(18) 0.015(2) 0.0061(19)
C17' 0.205(7) 0.096(4) 0.178(7) -0.027(4) 0.145(7) -0.040(5)
C18' 0.101(5) 0.193(8) 0.257(10) 0.176(8) -0.017(6) -0.022(5)
C19' 0.218(8) 0.083(4) 0.102(5) -0.018(3) 0.052(5) -0.077(5)
C20' 0.105(4) 0.184(7) 0.090(4) 0.008(4) 0.011(3) 0.090(5)
C21' 0.206(8) 0.095(5) 0.122(6) -0.013(4) -0.074(5) -0.012(5)
C22' 0.089(4) 0.199(7) 0.070(3) 0.060(4) -0.014(3) -0.032(4)
C1 0.0374(16) 0.0438(16) 0.0436(18) 0.0002(13) 0.0073(13) -0.0011(13)
C2 0.0485(17) 0.0457(16) 0.0358(17) 0.0028(13) 0.0117(14) -0.0014(14)
C11 0.0510(19) 0.0369(16) 0.049(2) 0.0010(13) -0.0004(15) 0.0084(14)
C12 0.068(3) 0.083(3) 0.050(2) -0.015(2) -0.0044(19) 0.011(2)
C13 0.090(4) 0.106(4) 0.065(3) -0.026(3) -0.016(3) 0.015(3)
C14 0.082(4) 0.085(3) 0.093(4) -0.018(3) -0.042(3) 0.014(3)
C15 0.051(3) 0.113(4) 0.126(5) 0.002(4) -0.012(3) -0.010(3)
C16 0.049(2) 0.095(3) 0.066(3) 0.007(2) -0.0018(19) -0.007(2)
C17 0.251(9) 0.299(9) 0.274(8) -0.218(7) 0.148(7) -0.087(7)
C18 0.284(9) 0.252(9) 0.211(8) 0.049(6) 0.109(7) 0.201(7)
C19 0.310(11) 0.084(4) 0.155(6) 0.004(4) 0.175(8) 0.015(5)
C20 0.111(4) 0.089(3) 0.096(4) -0.009(3) 0.063(3) -0.014(3)
C21 0.111(4) 0.077(3) 0.083(3) 0.031(3) 0.025(3) -0.001(3)
C22 0.083(3) 0.109(4) 0.080(3) 0.001(3) 0.013(3) -0.045(3)
B3' 0.0355(17) 0.0446(18) 0.046(2) 0.0000(16) 0.0077(15) 0.0015(14)
B4' 0.055(2) 0.046(2) 0.061(3) 0.0037(18) 0.016(2) -0.0059(17)
B5' 0.061(2) 0.0381(19) 0.071(3) -0.0019(19) 0.009(2) 0.0055(18)
B6' 0.050(2) 0.060(2) 0.052(2) -0.0057(19) 0.0143(19) 0.0085(18)
B7' 0.053(2) 0.057(2) 0.043(2) -0.0062(18) -0.0045(17) 0.0129(18)
B8' 0.043(2) 0.061(2) 0.074(3) -0.018(2) 0.011(2) -0.0053(18)
B9' 0.061(3) 0.050(2) 0.088(3) -0.019(2) 0.010(2) -0.0097(19)
B10' 0.066(3) 0.059(2) 0.074(3) -0.028(2) 0.010(2) 0.008(2)
B11' 0.076(3) 0.073(3) 0.034(2) -0.0104(19) 0.0049(19) 0.012(2)
B12' 0.065(3) 0.066(3) 0.060(3) -0.026(2) -0.003(2) 0.003(2)
B3 0.049(2) 0.0342(17) 0.043(2) 0.0027(14) 0.0067(16) -0.0004(14)
B4 0.065(3) 0.053(2) 0.058(3) 0.0074(19) 0.013(2) -0.021(2)
B5 0.042(2) 0.081(3) 0.077(3) -0.007(2) 0.008(2) -0.010(2)
B6 0.055(2) 0.061(2) 0.056(3) 0.007(2) -0.0080(19) 0.006(2)
B7 0.059(3) 0.062(2) 0.057(3) -0.020(2) 0.013(2) 0.006(2)
B8 0.082(3) 0.040(2) 0.073(3) -0.001(2) -0.009(2) -0.011(2)
B9 0.076(3) 0.070(3) 0.067(3) -0.006(2) 0.002(2) -0.031(2)
B10 0.069(3) 0.073(3) 0.057(3) -0.002(2) -0.013(2) -0.006(2)
B11 0.081(3) 0.072(3) 0.037(2) -0.011(2) 0.001(2) -0.006(2)
B12 0.090(4) 0.063(3) 0.060(3) -0.024(2) -0.007(3) 0.000(2)

loop_
_atom_type_symbol
_atom_type_description
_atom_type_scat_dispersion_real
_atom_type_scat_dispersion_imag
_atom_type_scat_source
C C 0.0033 0.0016 'International Tables Vol C Tables 4.2.6.8 and 6.1.1.4'
H H 0.0000 0.0000 'International Tables Vol C Tables 4.2.6.8 and 6.1.1.4'
B B 0.0013 0.0007 'International Tables Vol C Tables 4.2.6.8 and 6.1.1.4'
P P 0.1023 0.0942 'International Tables Vol C Tables 4.2.6.8 and 6.1.1.4'
Ni Ni 0.3393 1.1124 'International Tables Vol C Tables 4.2.6.8 and 6.1.1.4'

loop_
_geom_angle_atom_site_label_1
_geom_angle_atom_site_label_2
_geom_angle_atom_site_label_3
_geom_angle
C2' Ni1' C1' 48.32(13)
C2' Ni1' P2' 148.96(10)
C1' Ni1' P2' 100.93(10)
C2' Ni1' P1' 102.14(10)
C1' Ni1' P1' 149.66(10)
P2' Ni1' P1' 107.53(4)
C1 Ni1 C2 48.05(12)
C1 Ni1 P1 101.90(10)
C2 Ni1 P1 149.77(9)
C1 Ni1 P2 153.25(10)
C2 Ni1 P2 105.34(9)
P1 Ni1 P2 104.40(4)
C17' P1' C18' 104.2(4)
C17' P1' C19' 102.4(3)
C18' P1' C19' 99.9(4)
C17' P1' Ni1' 110.1(2)
C18' P1' Ni1' 115.2(2)
C19' P1' Ni1' 122.8(2)
C20' P2' C21' 102.9(4)
C20' P2' C22' 101.2(4)
C21' P2' C22' 101.7(4)
C20' P2' Ni1' 111.21(19)
C21' P2' Ni1' 123.1(2)
C22' P2' Ni1' 114.11(17)
C17 P1 C18 95.0(7)
C17 P1 C19 103.1(5)
C18 P1 C19 101.8(5)
C17 P1 Ni1 123.7(3)
C18 P1 Ni1 113.2(3)
C19 P1 Ni1 116.22(19)
C22 P2 C20 103.1(3)
C22 P2 C21 104.0(3)
C20 P2 C21 101.6(3)
C22 P2 Ni1 117.43(16)
C20 P2 Ni1 113.99(16)
C21 P2 Ni1 114.78(18)
C2' C1' B5' 112.6(3)
C2' C1' B4' 113.5(3)
B5' C1' B4' 64.2(2)
C2' C1' B6' 62.2(2)
B5' C1' B6' 62.6(2)
B4' C1' B6' 116.8(3)
C2' C1' B3' 63.47(19)
B5' C1' B3' 116.7(3)
B4' C1' B3' 62.7(2)
B6' C1' B3' 117.6(3)
C2' C1' Ni1' 65.75(16)
B5' C1' Ni1' 145.5(2)
B4' C1' Ni1' 150.0(2)
B6' C1' Ni1' 90.1(2)
B3' C1' Ni1' 93.92(18)
C1' C2' B11' 111.9(3)
C1' C2' B6' 63.0(2)
B11' C2' B6' 62.8(2)
C1' C2' B7' 111.5(3)
B11' C2' B7' 62.4(2)
B6' C2' B7' 115.5(3)
C1' C2' B3' 62.35(19)
B11' C2' B3' 114.9(3)
B6' C2' B3' 117.3(3)
B7' C2' B3' 62.4(2)
C1' C2' Ni1' 65.93(17)
B11' C2' Ni1' 147.4(2)
B6' C2' Ni1' 90.5(2)
B7' C2' Ni1' 150.1(2)
B3' C2' Ni1' 93.47(18)
C12' C11' C16' 116.8(3)
C12' C11' B3' 122.1(3)
C16' C11' B3' 121.1(3)
C13' C12' C11' 121.9(4)
C12' C13' C14' 119.4(4)
C15' C14' C13' 119.8(4)
C14' C15' C16' 121.3(4)
C15' C16' C11' 120.7(4)
C2 C1 B4 112.5(3)
C2 C1 B5 112.1(3)
B4 C1 B5 63.8(3)
C2 C1 B6 62.8(2)
B4 C1 B6 115.2(3)
B5 C1 B6 61.6(3)
C2 C1 B3 63.3(2)
B4 C1 B3 62.0(2)
B5 C1 B3 115.7(3)
B6 C1 B3 117.3(3)
C2 C1 Ni1 66.31(16)
B4 C1 Ni1 148.4(2)
B5 C1 Ni1 147.7(3)
B6 C1 Ni1 92.9(2)
B3 C1 Ni1 92.95(18)
C1 C2 B11 112.5(3)
C1 C2 B7 112.3(3)
B11 C2 B7 62.9(3)
C1 C2 B6 62.7(2)
B11 C2 B6 62.3(3)
B7 C2 B6 114.8(3)
C1 C2 B3 62.83(19)
B11 C2 B3 115.5(3)
B7 C2 B3 62.4(2)
B6 C2 B3 116.9(3)
C1 C2 Ni1 65.64(16)
B11 C2 Ni1 148.3(3)
B7 C2 Ni1 148.7(3)
B6 C2 Ni1 92.5(2)
B3 C2 Ni1 92.40(19)
C16 C11 C12 116.9(4)
C16 C11 B3 122.2(3)
C12 C11 B3 120.9(3)
C13 C12 C11 121.0(5)
C14 C13 C12 120.7(5)
C15 C14 C13 119.8(4)
C14 C15 C16 120.3(5)
C11 C16 C15 121.2(5)
C11' B3' C1' 120.1(3)
C11' B3' C2' 119.4(3)
C1' B3' C2' 54.17(18)
C11' B3' B4' 124.6(3)
C1' B3' B4' 57.9(2)
C2' B3' B4' 102.2(3)
C11' B3' B8' 131.4(3)
C1' B3' B8' 102.6(3)
C2' B3' B8' 103.4(3)
B4' B3' B8' 60.0(2)
C11' B3' B7' 124.4(3)
C1' B3' B7' 101.5(2)
C2' B3' B7' 58.0(2)
B4' B3' B7' 107.9(3)
B8' B3' B7' 60.6(2)
C1' B4' B3' 59.34(19)
C1' B4' B8' 103.7(3)
B3' B4' B8' 60.1(2)
C1' B4' B9' 102.8(3)
B3' B4' B9' 108.1(3)
B8' B4' B9' 59.8(3)
C1' B4' B5' 57.7(2)
B3' B4' B5' 108.5(3)
B8' B4' B5' 107.4(3)
B9' B4' B5' 59.4(3)
C1' B5' B6' 59.5(2)
C1' B5' B10' 104.2(3)
B6' B5' B10' 59.9(3)
C1' B5' B9' 103.6(3)
B6' B5' B9' 108.4(3)
B10' B5' B9' 60.2(3)
C1' B5' B4' 58.1(2)
B6' B5' B4' 109.1(3)
B10' B5' B4' 108.5(3)
B9' B5' B4' 60.2(2)
C2' B6' C1' 54.84(19)
C2' B6' B10' 104.4(3)
C1' B6' B10' 103.3(3)
C2' B6' B5' 102.9(3)
C1' B6' B5' 57.9(2)
B10' B6' B5' 60.1(3)
C2' B6' B11' 58.4(2)
C1' B6' B11' 102.1(3)
B10' B6' B11' 60.5(3)
B5' B6' B11' 107.6(3)
C2' B7' B11' 58.5(2)
C2' B7' B12' 103.0(3)
B11' B7' B12' 59.1(3)
C2' B7' B3' 59.69(19)
B11' B7' B3' 109.4(3)
B12' B7' B3' 108.0(3)
C2' B7' B8' 104.0(3)
B11' B7' B8' 107.7(3)
B12' B7' B8' 60.0(3)
B3' B7' B8' 59.6(2)
B4' B8' B9' 60.5(3)
B4' B8' B3' 59.9(2)
B9' B8' B3' 108.6(3)
B4' B8' B12' 107.5(3)
B9' B8' B12' 59.7(3)
B3' B8' B12' 107.5(3)
B4' B8' B7' 107.1(3)
B9' B8' B7' 107.3(3)
B3' B8' B7' 59.7(2)
B12' B8' B7' 59.3(3)
B12' B9' B10' 59.6(3)
B12' B9' B5' 106.8(3)
B10' B9' B5' 59.7(3)
B12' B9' B8' 60.3(3)
B10' B9' B8' 108.7(3)
B5' B9' B8' 108.2(3)
B12' B9' B4' 107.4(3)
B10' B9' B4' 108.4(3)
B5' B9' B4' 60.4(3)
B8' B9' B4' 59.7(2)
B6' B10' B12' 107.6(3)
B6' B10' B5' 60.0(2)
B12' B10' B5' 107.6(3)
B6' B10' B9' 108.5(3)
B12' B10' B9' 60.1(3)
B5' B10' B9' 60.2(3)
B6' B10' B11' 60.0(3)
B12' B10' B11' 58.9(3)
B5' B10' B11' 107.1(3)
B9' B10' B11' 107.3(3)
C2' B11' B12' 104.7(3)
C2' B11' B7' 59.1(2)
B12' B11' B7' 60.7(3)
C2' B11' B6' 58.8(2)
B12' B11' B6' 108.2(3)
B7' B11' B6' 109.3(3)
C2' B11' B10' 104.0(3)
B12' B11' B10' 60.1(3)
B7' B11' B10' 109.0(3)
B6' B11' B10' 59.6(3)
B11' B12' B10' 61.0(3)
B11' B12' B7' 60.1(3)
B10' B12' B7' 109.2(3)
B11' B12' B9' 109.0(3)
B10' B12' B9' 60.3(3)
B7' B12' B9' 108.6(3)
B11' B12' B8' 109.1(3)
B10' B12' B8' 109.0(3)
B7' B12' B8' 60.7(2)
B9' B12' B8' 60.0(3)
C11 B3 C1 120.2(3)
C11 B3 C2 119.8(3)
C1 B3 C2 53.91(18)
C11 B3 B4 124.8(3)
C1 B3 B4 58.0(2)
C2 B3 B4 101.8(3)
C11 B3 B8 131.0(3)
C1 B3 B8 103.0(3)
C2 B3 B8 103.4(3)
B4 B3 B8 60.0(3)
C11 B3 B7 124.3(3)
C1 B3 B7 101.7(3)
C2 B3 B7 58.2(2)
B4 B3 B7 107.7(3)
B8 B3 B7 60.5(3)
C1 B4 B3 59.92(19)
C1 B4 B8 104.6(3)
B3 B4 B8 60.3(2)
C1 B4 B9 103.8(3)
B3 B4 B9 108.9(3)
B8 B4 B9 59.9(3)
C1 B4 B5 58.6(2)
B3 B4 B5 109.7(3)
B8 B4 B5 107.6(3)
B9 B4 B5 59.2(3)
C1 B5 B6 59.2(2)
C1 B5 B9 103.8(3)
B6 B5 B9 108.3(4)
C1 B5 B10 104.6(3)
B6 B5 B10 60.6(3)
B9 B5 B10 59.4(3)
C1 B5 B4 57.6(2)
B6 B5 B4 108.1(3)
B9 B5 B4 60.3(3)
B10 B5 B4 107.7(4)
C1 B6 C2 54.49(19)
C1 B6 B5 59.2(2)
C2 B6 B5 103.5(3)
C1 B6 B11 103.1(3)
C2 B6 B11 58.7(2)
B5 B6 B11 108.9(3)
C1 B6 B10 104.4(3)
C2 B6 B10 104.5(3)
B5 B6 B10 60.4(3)
B11 B6 B10 60.8(3)
C2 B7 B12 103.7(3)
C2 B7 B11 58.5(2)
B12 B7 B11 60.1(3)
C2 B7 B3 59.4(2)
B12 B7 B3 108.0(3)
B11 B7 B3 109.3(3)
C2 B7 B8 103.5(3)
B12 B7 B8 59.7(3)
B11 B7 B8 107.9(3)
B3 B7 B8 59.4(2)
B4 B8 B3 59.6(2)
B4 B8 B12 108.1(4)
B3 B8 B12 108.4(3)
B4 B8 B9 60.7(3)
B3 B8 B9 109.0(3)
B12 B8 B9 60.1(3)
B4 B8 B7 107.0(3)
B3 B8 B7 60.0(2)
B12 B8 B7 59.6(3)
B9 B8 B7 107.7(3)
B10 B9 B5 60.4(3)
B10 B9 B8 108.6(4)
B5 B9 B8 108.2(3)
B10 B9 B12 59.8(3)
B5 B9 B12 107.4(4)
B8 B9 B12 59.8(3)
B10 B9 B4 108.6(3)
B5 B9 B4 60.5(3)
B8 B9 B4 59.3(3)
B12 B9 B4 106.8(3)
B9 B10 B12 60.7(3)
B9 B10 B5 60.2(3)
B12 B10 B5 108.0(3)
B9 B10 B6 107.7(3)
B12 B10 B6 107.4(3)
B5 B10 B6 59.0(3)
B9 B10 B11 108.4(3)
B12 B10 B11 60.0(3)
B5 B10 B11 106.6(3)
B6 B10 B11 59.3(3)
C2 B11 B6 59.0(2)
C2 B11 B12 103.4(3)
B6 B11 B12 107.2(4)
C2 B11 B7 58.6(2)
B6 B11 B7 108.5(3)
B12 B11 B7 59.7(3)
C2 B11 B10 104.0(3)
B6 B11 B10 59.9(3)
B12 B11 B10 59.1(3)
B7 B11 B10 107.4(3)
B10 B12 B7 109.3(3)
B10 B12 B8 108.5(4)
B7 B12 B8 60.7(3)
B10 B12 B11 60.9(3)
B7 B12 B11 60.2(3)
B8 B12 B11 108.9(3)
B10 B12 B9 59.5(3)
B7 B12 B9 108.6(3)
B8 B12 B9 60.0(3)
B11 B12 B9 108.1(4)

loop_
_geom_bond_atom_site_label_1
_geom_bond_atom_site_label_2
_geom_bond_distance
Ni1' C2' 1.924(3)
Ni1' C1' 1.927(3)
Ni1' P2' 2.1632(10)
Ni1' P1' 2.1643(10)
Ni1 C1 1.917(3)
Ni1 C2 1.927(3)
Ni1 P1 2.1662(10)
Ni1 P2 2.1689(10)
P1' C17' 1.778(5)
P1' C18' 1.796(6)
P1' C19' 1.805(5)
P2' C20' 1.765(5)
P2' C21' 1.804(6)
P2' C22' 1.814(5)
P1 C17 1.692(9)
P1 C18 1.730(8)
P1 C19 1.761(5)
P2 C22 1.803(5)
P2 C20 1.821(4)
P2 C21 1.822(5)
C1' C2' 1.577(4)
C1' B5' 1.690(5)
C1' B4' 1.697(5)
C1' B6' 1.718(5)
C1' B3' 1.722(4)
C2' B11' 1.698(5)
C2' B6' 1.706(5)
C2' B7' 1.708(5)
C2' B3' 1.740(4)
C11' C12' 1.391(5)
C11' C16' 1.401(5)
C11' B3' 1.571(5)
C12' C13' 1.383(6)
C13' C14' 1.390(7)
C14' C15' 1.342(7)
C15' C16' 1.385(6)
C1 C2 1.565(4)
C1 B4 1.689(5)
C1 B5 1.708(5)
C1 B6 1.708(5)
C1 B3 1.723(5)
C2 B11 1.705(5)
C2 B7 1.707(5)
C2 B6 1.710(5)
C2 B3 1.729(5)
C11 C16 1.383(5)
C11 C12 1.396(5)
C11 B3 1.569(5)
C12 C13 1.379(6)
C13 C14 1.362(7)
C14 C15 1.348(8)
C15 C16 1.397(7)
B3' B4' 1.780(5)
B3' B8' 1.783(5)
B3' B7' 1.785(5)
B4' B8' 1.782(6)
B4' B9' 1.795(6)
B4' B5' 1.800(6)
B5' B6' 1.770(6)
B5' B10' 1.773(7)
B5' B9' 1.782(7)
B6' B10' 1.768(6)
B6' B11' 1.774(6)
B7' B11' 1.766(6)
B7' B12' 1.776(6)
B7' B8' 1.801(6)
B8' B9' 1.782(6)
B8' B12' 1.788(6)
B9' B12' 1.778(7)
B9' B10' 1.781(7)
B10' B12' 1.768(7)
B10' B11' 1.783(7)
B11' B12' 1.747(7)
B3 B4 1.759(6)
B3 B8 1.771(5)
B3 B7 1.781(5)
B4 B8 1.765(7)
B4 B9 1.790(6)
B4 B5 1.794(7)
B5 B6 1.749(7)
B5 B9 1.771(8)
B5 B10 1.774(7)
B6 B11 1.766(7)
B6 B10 1.778(7)
B7 B12 1.770(7)
B7 B11 1.780(7)
B7 B8 1.791(7)
B8 B12 1.772(7)
B8 B9 1.776(7)
B9 B10 1.756(7)
B9 B12 1.777(8)
B10 B12 1.761(8)
B10 B11 1.793(7)
B11 B12 1.777(7)
